data_8103699
loop_
_publ_author_name
'Hernandez-Perez, A.'
'Bucio, L.'
'Ibarra-Palos, A.'
'Villafuerte-Castrejon, M.E.'

_publ_section_title
;
 Crystal chemistry study of the solid solutions in the system La2 Ba Zn
 O5-Eu2 Ba Zn O5
;
_journal_name_full 'Zeitschrift fuer Kristallographie (149,1979-)'
_journal_page_first 246
_journal_page_last 251
_journal_volume 221
_journal_year 2006
_chemical_formula_sum 'Ba Eu0.2 La1.8 O5 Zn'
_chemical_name_systematic 'La1.8 Eu0.2 Ba Zn O5'
_space_group_IT_number 140
_symmetry_space_group_name_Hall '-I 4 2c'
_symmetry_space_group_name_H-M 'I 4/m c m'
_cell_angle_alpha 90
_cell_angle_beta 90
_cell_angle_gamma 90
_cell_formula_units_Z 4
_cell_length_a 6.8837
_cell_length_b 6.8837
_cell_length_c 11.5867
_cell_volume 549.040
_citation_journal_id_ASTM ZEKRDZ
_cod_data_source_file Hernandez-Perez_ZEKRDZ_2006_1131.cif
_cod_data_source_block Ba1Eu0.2La1.8O5Zn1
_cod_original_cell_volume 549.0396
_cod_original_formula_sum 'Ba1 Eu0.2 La1.8 O5 Zn1'
_cod_database_code 8103699

loop_
_symmetry_equiv_pos_as_xyz
x,y,z
-y,x,z
-x,-y,z
y,-x,z
x,-y,-z+1/2
y,x,-z+1/2
-x,y,-z+1/2
-y,-x,-z+1/2
-x,-y,-z
y,-x,-z
x,y,-z
-y,x,-z
-x,y,z-1/2
-y,-x,z-1/2
x,-y,z-1/2
y,x,z-1/2
x+1/2,y+1/2,z+1/2
-y+1/2,x+1/2,z+1/2
-x+1/2,-y+1/2,z+1/2
y+1/2,-x+1/2,z+1/2
x+1/2,-y+1/2,-z+1
y+1/2,x+1/2,-z+1
-x+1/2,y+1/2,-z+1
-y+1/2,-x+1/2,-z+1
-x+1/2,-y+1/2,-z+1/2
y+1/2,-x+1/2,-z+1/2
x+1/2,y+1/2,-z+1/2
-y+1/2,x+1/2,-z+1/2
-x+1/2,y+1/2,z
-y+1/2,-x+1/2,z
x+1/2,-y+1/2,z
y+1/2,x+1/2,z

loop_
_atom_site_label
_atom_site_type_symbol
_atom_site_fract_x
_atom_site_fract_y
_atom_site_fract_z
_atom_site_occupancy
_atom_site_U_iso_or_equiv
La1 La+3 0.1745 0.6745 0 0.9 0.0
O1 O-2 0 0 0 1 0.0
O2 O-2 0.3551 0.855 0.1304 1 0.0
Ba1 Ba+2 0 0 0.25 1 0.0
Zn1 Zn+2 0 0.5 0.25 1 0.0
Eu2 Eu+3 0.1745 0.6745 0 0.1 0.0
